data_7048159
loop_
_publ_author_name
'Shao, Feng'
'Zhuang, Jia-Jia'
'Chen, Ming-Guang'
'Wang, Ning'
'Shi, Hai-Yan'
'Tong, Jia-Ping'
'Luo, Gang'
'Tao, Jun'
'Zheng, Lan-Sun'

_publ_section_title
;
 Facile and environmentally friendly synthesis of six heterometallic
 dumbbell-shaped MLn (M = Co, Ni; Ln = Eu, Gd, Dy) clusters as cryogenic
 magnetic coolants and molecular magnets.
;
_journal_issue 47
_journal_name_full 'Dalton transactions (Cambridge, England : 2003)'
_journal_page_first 16850
_journal_page_last 16854
_journal_paper_doi 10.1039/c8dt04153a
_journal_volume 47
_journal_year 2018
_chemical_formula_moiety 'C38 H74 Co5 Gd4 N2 O44, 3(C H4 O)'
_chemical_formula_sum 'C41 H96 Co5 Gd4 N2 O47'
_chemical_formula_weight 2292.84
_space_group_crystal_system monoclinic
_space_group_IT_number 14
_space_group_name_Hall '-P 2yn'
_space_group_name_H-M_alt 'P 1 21/n 1'
_symmetry_space_group_name_Hall '-P 2yn'
_symmetry_space_group_name_H-M 'P 1 21/n 1'
_atom_sites_solution_hydrogens mixed
_audit_creation_date 2018-11-03
_audit_creation_method
;
Olex2 1.2
(compiled 2018.05.29 svn.r3508 for OlexSys, GUI svn.r5506)
;
_audit_update_record
;
2018-11-03 deposited with the CCDC.
2018-11-14 downloaded from the CCDC.
;
_cell_angle_alpha 90
_cell_angle_beta 101.45(3)
_cell_angle_gamma 90
_cell_formula_units_Z 4
_cell_length_a 13.366(3)
_cell_length_b 28.431(6)
_cell_length_c 21.262(4)
_cell_measurement_reflns_used 13178
_cell_measurement_temperature 173(2)
_cell_measurement_theta_max 55.01
_cell_measurement_theta_min 6.04
_cell_volume 7919(3)
_computing_molecular_graphics 'Olex2 (Dolomanov et al., 2009)'
_computing_publication_material 'Olex2 (Dolomanov et al., 2009)'
_computing_structure_refinement 'ShelXL (Sheldrick, 2015)'
_computing_structure_solution 'SHELXS-97 (Sheldrick, 1990)'
_diffrn_ambient_temperature 173(2)
_diffrn_measured_fraction_theta_full 0.991
_diffrn_measured_fraction_theta_max 0.989
_diffrn_measurement_device_type 'multiwire proportional'
_diffrn_measurement_method 'phi and omega scans'
_diffrn_radiation_monochromator graphite
_diffrn_radiation_type MoK\a
_diffrn_radiation_wavelength 0.71073
_diffrn_reflns_av_R_equivalents 0.0999
_diffrn_reflns_av_unetI/netI 0.0925
_diffrn_reflns_Laue_measured_fraction_full 0.991
_diffrn_reflns_Laue_measured_fraction_max 0.989
_diffrn_reflns_limit_h_max 15
_diffrn_reflns_limit_h_min -17
_diffrn_reflns_limit_k_max 36
_diffrn_reflns_limit_k_min -36
_diffrn_reflns_limit_l_max 27
_diffrn_reflns_limit_l_min -27
_diffrn_reflns_number 69224
_diffrn_reflns_point_group_measured_fraction_full 0.991
_diffrn_reflns_point_group_measured_fraction_max 0.989
_diffrn_reflns_theta_full 25.242
_diffrn_reflns_theta_max 27.484
_diffrn_reflns_theta_min 3.019
_exptl_absorpt_coefficient_mu 4.412
_exptl_absorpt_correction_T_max 0.6667
_exptl_absorpt_correction_T_min 0.3511
_exptl_absorpt_correction_type multi-scan
_exptl_crystal_colour pink
_exptl_crystal_colour_primary pink
_exptl_crystal_density_diffrn 1.923
_exptl_crystal_density_method 'not measured'
_exptl_crystal_description block
_exptl_crystal_F_000 4492
_exptl_crystal_size_max 0.3
_exptl_crystal_size_mid 0.2
_exptl_crystal_size_min 0.1
_refine_diff_density_max 2.500
_refine_diff_density_min -2.773
_refine_diff_density_rms 0.226
_refine_ls_extinction_method none
_refine_ls_goodness_of_fit_ref 1.060
_refine_ls_hydrogen_treatment constr
_refine_ls_matrix_type full
_refine_ls_number_parameters 913
_refine_ls_number_reflns 17971
_refine_ls_number_restraints 1337
_refine_ls_restrained_S_all 1.051
_refine_ls_R_factor_all 0.0960
_refine_ls_R_factor_gt 0.0747
_refine_ls_shift/su_max 0.010
_refine_ls_shift/su_mean 0.000
_refine_ls_structure_factor_coef Fsqd
_refine_ls_weighting_details 'w=1/[\s^2^(Fo^2^)+(0.0687P)^2^+107.8032P] where P=(Fo^2^+2Fc^2^)/3'
_refine_ls_weighting_scheme calc
_refine_ls_wR_factor_gt 0.1927
_refine_ls_wR_factor_ref 0.2074
_reflns_Friedel_coverage 0.000
_reflns_number_gt 13178
_reflns_number_total 17971
_reflns_threshold_expression 'I > 2\s(I)'
_cod_data_source_file c8dt04153a2.cif
_cod_data_source_block 2_Co5Gd4
_cod_depositor_comments 'Adding full bibliography for 7048154--7048159.cif.'
_cod_database_code 7048159
_shelx_shelxl_version_number 2018/1
_shelx_space_group_comment
;
The symmetry employed for this shelxl refinement is uniquely defined
by the following loop, which should always be used as a source of
symmetry information in preference to the above space-group names.
They are only intended as comments.
;
_shelx_estimated_absorpt_t_max 0.667
_shelx_estimated_absorpt_t_min 0.351
_olex2_refinement_description
;
1. Fixed Uiso
 At 1.2 times of:
  All O(H) groups
 At 1.5 times of:
  All C(H,H,H) groups
2. Restrained distances
 O30-C30
 1.47 with sigma of 0.01
 O45-C39
 1.35 with sigma of 0.01
 O46-C40
 1.35 with sigma of 0.01
 O47-C41
 1.35 with sigma of 0.01
 O27-C27'
 1.34 with sigma of 0.02
 O27-C27
 1.34 with sigma of 0.02
 O23-C23
 1.47 with sigma of 0.05
3. Rigid bond restraints
 O27, C27, C27'
 with sigma for 1-2 distances of 0.01 and sigma for 1-3 distances of 0.01
 O31, C31
 with sigma for 1-2 distances of 0.01 and sigma for 1-3 distances of 0.01
 O30, C30
 with sigma for 1-2 distances of 0.01 and sigma for 1-3 distances of 0.01
4. Uiso/Uaniso restraints and constraints
O1 \\sim O2 \\sim O3 \\sim O4 \\sim O5 \\sim O6 \\sim O7 \\sim O8 \\sim O9
\\sim O10 \\sim O11 \\sim O12 \\sim O13 \\sim O14 \\sim O15 \\sim O16 \\sim O17
\\sim O18 \\sim O19 \\sim O20 \\sim O21 \\sim O22 \\sim O23 \\sim O24 \\sim O25
\\sim O26 \\sim O27 \\sim O28 \\sim O29 \\sim O30 \\sim O31 \\sim O32 \\sim O33
\\sim O34 \\sim O35 \\sim O36 \\sim O37 \\sim O38 \\sim O39 \\sim O40 \\sim O41
\\sim O42 \\sim O43 \\sim O44 \\sim O45 \\sim O46 \\sim O47: within 3.8A with
sigma of 0.01 and sigma for terminal atoms of 0.02
All non-hydrogen atoms have similar U: within 2A with sigma of 0.04 and sigma
for terminal atoms of 0.08
C1 \\sim C2 \\sim C3 \\sim C4 \\sim C5 \\sim C6 \\sim C7 \\sim C8 \\sim C9
\\sim C10 \\sim C11 \\sim C12 \\sim C13 \\sim C14 \\sim C15 \\sim C16 \\sim C17
\\sim C18 \\sim C19 \\sim C20 \\sim C21 \\sim C22 \\sim C24 \\sim C25 \\sim C26
\\sim C27 \\sim C28 \\sim C29 \\sim C30 \\sim C31 \\sim C32 \\sim C33 \\sim C34
\\sim C35 \\sim C36 \\sim C37 \\sim C38 \\sim C39 \\sim C40 \\sim C41 \\sim
C27' \\sim C25' \\sim C23: within 3.8A with sigma of 0.01 and sigma for
terminal atoms of 0.02
Uanis(C23) \\sim Ueq: with sigma of 0.01 and sigma for terminal atoms of 0.05
5. Others
 Fixed Sof: C25(0.5) C27(0.5) C27'(0.5) C25'(0.5)
6.a Riding coordinates:
 O25(H25), O26(H26), O32(H32), O33(H33), O34(H34), O45(H45), O46(H46), O47(H47)
6.b Me refined with riding coordinates:
 C2(H2A,H2B,H2C), C4(H4A,H4B,H4C), C6(H6A,H6B,H6C), C8(H8A,H8B,H8C), C10(H10A,
 H10B,H10C), C12(H12A,H12B,H12C), C14(H14A,H14B,H14C), C16(H16A,H16B,H16C),
 C18(H18A,H18B,H18C), C20(H20A,H20B,H20C), C21(H21A,H21B,H21C), C22(H22A,H22B,
 H22C), C24(H24A,H24B,H24C), C26(H26A,H26B,H26C), C28(H28A,H28B,H28C), C29(H29A,
 H29B,H29C), C30(H30A,H30B,H30C), C31(H31A,H31B,H31C), C32(H32A,H32B,H32C),
 C33(H33A,H33B,H33C), C34(H34A,H34B,H34C), C36(H36A,H36B,H36C), C38(H38A,H38B,
 H38C)
6.c Idealised Me refined as rotating group:
 C39(H39A,H39B,H39C), C40(H40A,H40B,H40C), C41(H41A,H41B,H41C)
;
_olex2_submission_special_instructions 'No special instructions were received'

loop_
_space_group_symop_operation_xyz
'x, y, z'
'-x+1/2, y+1/2, -z+1/2'
'-x, -y, -z'
'x-1/2, -y-1/2, z-1/2'

loop_
_atom_site_label
_atom_site_type_symbol
_atom_site_fract_x
_atom_site_fract_y
_atom_site_fract_z
_atom_site_U_iso_or_equiv
_atom_site_adp_type
_atom_site_occupancy
_atom_site_site_symmetry_order
_atom_site_calc_flag
_atom_site_refinement_flags_posn
_atom_site_refinement_flags_adp
_atom_site_refinement_flags_occupancy
_atom_site_disorder_assembly
_atom_site_disorder_group
Co1 Co 1.25958(12) 1.04725(5) 0.82421(8) 0.0444(4) Uani 1 1 d . U . . .
Co2 Co 1.14237(10) 0.95940(4) 0.76213(7) 0.0316(3) Uani 1 1 d . U . . .
Co3 Co 0.73925(11) 0.69288(5) 0.64495(8) 0.0384(3) Uani 1 1 d . U . . .
Co4 Co 0.85393(10) 0.78440(5) 0.69905(7) 0.0327(3) Uani 1 1 d . U . . .
Co5 Co 0.99632(10) 0.87298(5) 0.72764(7) 0.0337(3) Uani 1 1 d . U . . .
Gd1 Gd 1.39483(4) 0.96472(2) 0.76038(3) 0.03581(14) Uani 1 1 d . U . . .
Gd2 Gd 1.18470(4) 1.04612(2) 0.66296(3) 0.04377(16) Uani 1 1 d . U . . .
Gd3 Gd 0.82125(4) 0.70095(2) 0.80568(3) 0.03607(14) Uani 1 1 d . U . . .
Gd4 Gd 0.60362(4) 0.77802(2) 0.70442(3) 0.04157(16) Uani 1 1 d . U . . .
O1 O 1.3912(6) 1.0576(3) 0.8906(4) 0.0521(16) Uani 1 1 d . U . . .
O2 O 1.4882(6) 1.0077(3) 0.8473(4) 0.0507(16) Uani 1 1 d . U . . .
O3 O 1.2338(7) 1.1177(3) 0.8174(5) 0.0578(17) Uani 1 1 d . U . . .
O4 O 1.1907(7) 1.1225(3) 0.7114(5) 0.0605(18) Uani 1 1 d . U . . .
O5 O 0.7667(6) 0.6224(3) 0.6588(4) 0.0446(15) Uani 1 1 d . U . . .
O6 O 0.8169(6) 0.6239(3) 0.7658(4) 0.0454(15) Uani 1 1 d . U . . .
O7 O 0.6046(6) 0.6806(3) 0.5798(4) 0.0537(17) Uani 1 1 d . U . . .
O8 O 0.5088(6) 0.7323(3) 0.6218(5) 0.0556(17) Uani 1 1 d . U . . .
O9 O 1.3247(5) 0.8873(2) 0.7693(4) 0.0399(14) Uani 1 1 d . U . . .
O10 O 1.1565(5) 0.8863(2) 0.7614(4) 0.0351(12) Uani 1 1 d . U . . .
O11 O 1.0363(6) 0.9997(3) 0.6256(4) 0.0515(16) Uani 1 1 d . U . . .
O12 O 1.0111(5) 0.9427(3) 0.6925(4) 0.0403(13) Uani 1 1 d . U . . .
O13 O 1.0638(6) 0.9604(3) 0.8373(4) 0.0426(14) Uani 1 1 d . U . . .
O14 O 0.9575(5) 0.9005(3) 0.8070(4) 0.0402(14) Uani 1 1 d . U . . .
O15 O 0.6698(5) 0.8548(2) 0.6901(4) 0.0438(15) Uani 1 1 d . U . . .
O16 O 0.8373(5) 0.8577(2) 0.6937(4) 0.0375(13) Uani 1 1 d . U . . .
O17 O 0.9305(6) 0.7823(3) 0.6234(4) 0.0410(14) Uani 1 1 d . U . . .
O18 O 1.0292(5) 0.8458(3) 0.6457(4) 0.0424(14) Uani 1 1 d . U . . .
O19 O 0.9699(6) 0.7492(3) 0.8370(4) 0.0453(15) Uani 1 1 d . U . . .
O20 O 0.9862(5) 0.8041(2) 0.7659(4) 0.0364(13) Uani 1 1 d . U . . .
O21 O 1.2763(6) 0.9747(2) 0.8264(4) 0.0410(13) Uani 1 1 d . U . . .
O22 O 1.1269(6) 1.0321(2) 0.7562(4) 0.0428(13) Uani 1 1 d . U . . .
O23 O 1.2344(6) 0.9675(2) 0.6904(4) 0.0417(13) Uani 1 1 d D U . . .
O24 O 1.3351(6) 1.0431(2) 0.7428(4) 0.0440(13) Uani 1 1 d . U . . .
O25 O 1.1694(7) 1.0391(3) 0.8976(4) 0.0546(17) Uani 1 1 d . U . . .
H25 H 1.117837 1.022025 0.882978 0.066 Uiso 1 1 d R . . A .
O26 O 1.5370(6) 0.9177(3) 0.8136(4) 0.0504(17) Uani 1 1 d . U . . .
H26 H 1.522169 0.888801 0.807726 0.061 Uiso 1 1 d R . . . .
O27 O 1.0565(8) 1.0941(4) 0.5946(6) 0.080(2) Uani 1 1 d D U . . .
O28 O 0.8729(5) 0.7129(2) 0.7088(4) 0.0369(12) Uani 1 1 d . U . . .
O29 O 0.7212(5) 0.7661(2) 0.6373(4) 0.0407(13) Uani 1 1 d . U . . .
O30 O 0.7658(6) 0.7784(3) 0.7738(4) 0.0455(13) Uani 1 1 d D U . . .
O31 O 0.6681(6) 0.6990(3) 0.7274(4) 0.0438(13) Uani 1 1 d . U . . .
O32 O 0.8299(7) 0.6981(3) 0.5722(4) 0.0543(17) Uani 1 1 d . U . . .
H32 H 0.853220 0.725943 0.572893 0.065 Uiso 1 1 d R . . . .
O33 O 0.9453(6) 0.6542(3) 0.8774(4) 0.0521(17) Uani 1 1 d . U . . .
H33 H 0.921315 0.626829 0.880674 0.063 Uiso 1 1 d R . . . .
O34 O 0.4594(6) 0.8245(3) 0.6498(4) 0.0534(17) Uani 1 1 d . U . . .
H34 H 0.473730 0.853639 0.651800 0.064 Uiso 1 1 d R . . . .
O35 O 1.4399(6) 0.9165(3) 0.6742(4) 0.0467(16) Uani 1 1 d . U . . .
O36 O 1.4866(6) 0.9903(3) 0.6741(4) 0.0506(15) Uani 1 1 d . U . . .
O37 O 0.5562(6) 0.8267(3) 0.7880(4) 0.0507(17) Uani 1 1 d . U . . .
O38 O 0.5116(7) 0.7530(3) 0.7894(5) 0.0605(17) Uani 1 1 d . U . . .
O39 O 1.2360(8) 1.0201(3) 0.5635(5) 0.0679(19) Uani 1 1 d . U . . .
O40 O 1.2887(7) 1.0888(4) 0.5976(5) 0.068(2) Uani 1 1 d . U . . .
O41 O 1.3243(9) 1.0631(5) 0.5071(6) 0.092(3) Uani 1 1 d . U . . .
O42 O 0.7959(8) 0.7315(4) 0.9099(5) 0.0665(19) Uani 1 1 d . U . . .
O43 O 0.7103(7) 0.6694(3) 0.8760(5) 0.0606(17) Uani 1 1 d . U . . .
O44 O 0.6980(10) 0.7019(5) 0.9680(6) 0.101(4) Uani 1 1 d . U . . .
N1 N 1.2856(8) 1.0569(4) 0.5553(6) 0.062(3) Uani 1 1 d . U . . .
N2 N 0.7320(10) 0.6998(5) 0.9187(6) 0.069(3) Uani 1 1 d . U . . .
C1 C 1.4765(11) 1.0378(5) 0.8889(7) 0.063(3) Uani 1 1 d . U . . .
C2 C 1.5662(13) 1.0525(7) 0.9382(9) 0.094(5) Uani 1 1 d . U . . .
H2A H 1.544876 1.075836 0.966775 0.141 Uiso 1 1 calc R . . . .
H2B H 1.594777 1.024971 0.963309 0.141 Uiso 1 1 calc R . . . .
H2C H 1.618149 1.066222 0.917079 0.141 Uiso 1 1 calc R . . . .
C3 C 1.2107(10) 1.1404(5) 0.7668(9) 0.063(3) Uani 1 1 d . U . . .
C4 C 1.2132(13) 1.1930(5) 0.7721(11) 0.093(5) Uani 1 1 d . U . . .
H4A H 1.193601 1.206872 0.729203 0.140 Uiso 1 1 calc R . . . .
H4B H 1.165203 1.203300 0.798710 0.140 Uiso 1 1 calc R . . . .
H4C H 1.282277 1.203283 0.791818 0.140 Uiso 1 1 calc R . . . .
C5 C 0.7908(8) 0.6024(4) 0.7125(6) 0.043(2) Uani 1 1 d . U . . .
C6 C 0.7900(10) 0.5499(4) 0.7133(7) 0.054(3) Uani 1 1 d . U . . .
H6A H 0.810045 0.538720 0.757632 0.080 Uiso 1 1 calc R . . . .
H6B H 0.721186 0.538510 0.694892 0.080 Uiso 1 1 calc R . . . .
H6C H 0.838215 0.537914 0.687915 0.080 Uiso 1 1 calc R . . . .
C7 C 0.5226(10) 0.7008(4) 0.5793(8) 0.065(3) Uani 1 1 d . U . . .
C8 C 0.4338(13) 0.6906(6) 0.5253(10) 0.094(5) Uani 1 1 d . U . . .
H8A H 0.374466 0.709025 0.531269 0.141 Uiso 1 1 calc R . . . .
H8B H 0.451945 0.699036 0.484296 0.141 Uiso 1 1 calc R . . . .
H8C H 0.417245 0.656992 0.525217 0.141 Uiso 1 1 calc R . . . .
C9 C 1.2405(8) 0.8661(4) 0.7598(6) 0.043(2) Uani 1 1 d . U . . .
C10 C 1.2385(9) 0.8145(4) 0.7452(7) 0.052(3) Uani 1 1 d . U . . .
H10A H 1.168105 0.802963 0.739052 0.077 Uiso 1 1 calc R . . . .
H10B H 1.264885 0.809190 0.705958 0.077 Uiso 1 1 calc R . . . .
H10C H 1.281029 0.797671 0.780974 0.077 Uiso 1 1 calc R . . . .
C11 C 0.9919(8) 0.9623(4) 0.6373(6) 0.048(3) Uani 1 1 d . U . . .
C12 C 0.9128(10) 0.9422(5) 0.5864(7) 0.063(3) Uani 1 1 d . U . . .
H12A H 0.885504 0.913502 0.602243 0.095 Uiso 1 1 calc R . . . .
H12B H 0.857599 0.965085 0.574021 0.095 Uiso 1 1 calc R . . . .
H12C H 0.942530 0.934590 0.549062 0.095 Uiso 1 1 calc R . . . .
C13 C 0.9859(8) 0.9353(4) 0.8413(6) 0.047(3) Uani 1 1 d . U . . .
C14 C 0.9282(10) 0.9494(5) 0.8919(7) 0.062(3) Uani 1 1 d . U . . .
H14A H 0.960165 0.977322 0.914556 0.092 Uiso 1 1 calc R . . . .
H14B H 0.857367 0.956691 0.871849 0.092 Uiso 1 1 calc R . . . .
H14C H 0.929293 0.923586 0.922559 0.092 Uiso 1 1 calc R . . . .
C15 C 0.7526(7) 0.8770(3) 0.6959(6) 0.036(2) Uani 1 1 d . U . . .
C16 C 0.7499(9) 0.9297(4) 0.7049(7) 0.054(3) Uani 1 1 d . U . . .
H16A H 0.818874 0.942502 0.708807 0.081 Uiso 1 1 calc R . . . .
H16B H 0.704707 0.943902 0.667841 0.081 Uiso 1 1 calc R . . . .
H16C H 0.724225 0.936804 0.743970 0.081 Uiso 1 1 calc R . . . .
C17 C 0.9983(9) 0.8098(4) 0.6138(6) 0.047(3) Uani 1 1 d . U . . .
C18 C 1.0485(14) 0.7986(6) 0.5581(8) 0.087(5) Uani 1 1 d . U . . .
H18A H 1.100268 0.822478 0.555225 0.131 Uiso 1 1 calc R . . . .
H18B H 1.080974 0.767597 0.564587 0.131 Uiso 1 1 calc R . . . .
H18C H 0.996925 0.798441 0.518286 0.131 Uiso 1 1 calc R . . . .
C19 C 1.0094(8) 0.7850(4) 0.8222(5) 0.041(2) Uani 1 1 d . U . . .
C20 C 1.0887(10) 0.8095(4) 0.8725(7) 0.058(3) Uani 1 1 d . U . . .
H20A H 1.113545 0.837628 0.853779 0.086 Uiso 1 1 calc R . . . .
H20B H 1.057836 0.818703 0.908850 0.086 Uiso 1 1 calc R . . . .
H20C H 1.145885 0.788090 0.887485 0.086 Uiso 1 1 calc R . . . .
C21 C 1.2994(9) 0.9500(4) 0.8867(6) 0.050(3) Uani 1 1 d . U . . .
H21A H 1.364873 0.961074 0.911494 0.075 Uiso 1 1 calc R . . . .
H21B H 1.245464 0.955828 0.910858 0.075 Uiso 1 1 calc R . . . .
H21C H 1.303736 0.916144 0.878626 0.075 Uiso 1 1 calc R . . . .
C22 C 1.0313(10) 1.0532(5) 0.7612(7) 0.059(3) Uani 1 1 d . U . . .
H22A H 1.036280 1.087440 0.757487 0.089 Uiso 1 1 calc R . . . .
H22B H 0.977454 1.041343 0.726644 0.089 Uiso 1 1 calc R . . . .
H22C H 1.014751 1.045222 0.802785 0.089 Uiso 1 1 calc R . . . .
C24 C 1.4107(9) 1.0786(4) 0.7420(7) 0.055(3) Uani 1 1 d . U . . .
H24A H 1.441075 1.074353 0.704057 0.082 Uiso 1 1 calc R . . . .
H24B H 1.378844 1.109698 0.740580 0.082 Uiso 1 1 calc R . . . .
H24C H 1.463972 1.075943 0.780818 0.082 Uiso 1 1 calc R . . . .
C25 C 1.126(2) 1.0727(11) 0.9308(16) 0.068(6) Uani 0.5 1 d . U P A 1
C26 C 1.6178(13) 0.9221(6) 0.8696(10) 0.095(6) Uani 1 1 d . U . . .
H26A H 1.660514 0.893836 0.873883 0.143 Uiso 1 1 calc R . . . .
H26B H 1.659565 0.949728 0.864860 0.143 Uiso 1 1 calc R . . . .
H26C H 1.588063 0.925753 0.907868 0.143 Uiso 1 1 calc R . . . .
C27 C 0.9558(18) 1.0877(15) 0.568(2) 0.130(13) Uani 0.5 1 d D U P B 1
C28 C 0.9687(8) 0.6918(4) 0.7068(6) 0.041(2) Uani 1 1 d . U . . .
H28A H 0.963843 0.657715 0.712244 0.061 Uiso 1 1 calc R . . . .
H28B H 0.987172 0.698574 0.665419 0.061 Uiso 1 1 calc R . . . .
H28C H 1.020975 0.704634 0.741511 0.061 Uiso 1 1 calc R . . . .
C29 C 0.6933(11) 0.7887(4) 0.5764(6) 0.057(3) Uani 1 1 d . U . . .
H29A H 0.628335 0.775865 0.553198 0.086 Uiso 1 1 calc R . . . .
H29B H 0.685914 0.822600 0.582776 0.086 Uiso 1 1 calc R . . . .
H29C H 0.746416 0.783307 0.551400 0.086 Uiso 1 1 calc R . . . .
C30 C 0.7853(12) 0.8147(5) 0.8254(6) 0.071(3) Uani 1 1 d D U . . .
H30A H 0.741632 0.808633 0.856477 0.106 Uiso 1 1 calc R . . . .
H30B H 0.857121 0.813415 0.847196 0.106 Uiso 1 1 calc R . . . .
H30C H 0.770016 0.845946 0.806445 0.106 Uiso 1 1 calc R . . . .
C31 C 0.5940(8) 0.6627(4) 0.7318(7) 0.050(3) Uani 1 1 d . U . . .
H31A H 0.565203 0.667832 0.770174 0.076 Uiso 1 1 calc R . . . .
H31B H 0.539171 0.663764 0.693587 0.076 Uiso 1 1 calc R . . . .
H31C H 0.627327 0.631855 0.734498 0.076 Uiso 1 1 calc R . . . .
C32 C 0.8286(15) 0.6786(7) 0.5120(9) 0.097(6) Uani 1 1 d . U . . .
H32A H 0.885987 0.690995 0.494733 0.145 Uiso 1 1 calc R . . . .
H32B H 0.834449 0.644308 0.515864 0.145 Uiso 1 1 calc R . . . .
H32C H 0.764307 0.686744 0.483078 0.145 Uiso 1 1 calc R . . . .
C33 C 1.0112(14) 0.6657(6) 0.9343(8) 0.084(5) Uani 1 1 d . U . . .
H33A H 1.051251 0.637899 0.950959 0.126 Uiso 1 1 calc R . . . .
H33B H 1.057208 0.690842 0.926404 0.126 Uiso 1 1 calc R . . . .
H33C H 0.971616 0.676349 0.965811 0.126 Uiso 1 1 calc R . . . .
C34 C 0.3764(10) 0.8158(5) 0.5990(7) 0.062(4) Uani 1 1 d . U . . .
H34A H 0.333892 0.844128 0.590905 0.093 Uiso 1 1 calc R . . . .
H34B H 0.401893 0.807622 0.560313 0.093 Uiso 1 1 calc R . . . .
H34C H 0.335612 0.789760 0.610584 0.093 Uiso 1 1 calc R . . . .
C35 C 1.4740(10) 0.9510(5) 0.6464(7) 0.055(3) Uani 1 1 d . U . . .
C36 C 1.5001(12) 0.9434(5) 0.5818(7) 0.066(4) Uani 1 1 d . U . . .
H36A H 1.484959 0.910765 0.568343 0.100 Uiso 1 1 calc R . . . .
H36B H 1.459504 0.964725 0.550570 0.100 Uiso 1 1 calc R . . . .
H36C H 1.572844 0.949683 0.584317 0.100 Uiso 1 1 calc R . . . .
C37 C 0.5178(9) 0.7941(5) 0.8151(7) 0.056(3) Uani 1 1 d . U . . .
C38 C 0.4821(12) 0.8025(7) 0.8759(8) 0.081(4) Uani 1 1 d . U . . .
H38A H 0.454548 0.773282 0.889928 0.122 Uiso 1 1 calc R . . . .
H38B H 0.539526 0.813227 0.908956 0.122 Uiso 1 1 calc R . . . .
H38C H 0.428722 0.826689 0.869040 0.122 Uiso 1 1 calc R . . . .
O45 O 0.9303(7) 0.5613(3) 0.8921(5) 0.064(2) Uani 1 1 d D U . . .
H45 H 0.953456 0.539353 0.871897 0.077 Uiso 1 1 d R . . . .
O46 O 0.3869(15) 0.1308(6) 0.9793(8) 0.151(7) Uani 1 1 d D U . . .
H46 H 0.387234 0.110004 0.950625 0.181 Uiso 1 1 d R . . . .
C39 C 0.8331(10) 0.5500(6) 0.8985(10) 0.093(6) Uani 1 1 d D U . . .
H39A H 0.786473 0.553439 0.856916 0.140 Uiso 1 1 calc GR . . . .
H39B H 0.811796 0.571132 0.929805 0.140 Uiso 1 1 calc GR . . . .
H39C H 0.831644 0.517439 0.913282 0.140 Uiso 1 1 calc GR . . . .
C40 C 0.3670(19) 0.1736(6) 0.9520(11) 0.130(9) Uani 1 1 d D U . . .
H40A H 0.309478 0.171137 0.915500 0.195 Uiso 1 1 calc GR . . . .
H40B H 0.427375 0.184993 0.936960 0.195 Uiso 1 1 calc GR . . . .
H40C H 0.349706 0.195619 0.983601 0.195 Uiso 1 1 calc GR . . . .
O47 O 0.5998(12) 0.6053(5) 0.4980(7) 0.123(4) Uani 1 1 d D U . . .
H47 H 0.602315 0.627535 0.524923 0.148 Uiso 1 1 d R . . . .
C41 C 0.6365(17) 0.5657(5) 0.5291(10) 0.114(8) Uani 1 1 d D U . . .
H41A H 0.629584 0.539442 0.498679 0.171 Uiso 1 1 calc GR . . . .
H41B H 0.597912 0.558724 0.562696 0.171 Uiso 1 1 calc GR . . . .
H41C H 0.708711 0.570075 0.548687 0.171 Uiso 1 1 calc GR . . . .
C27' C 1.050(4) 1.1406(9) 0.582(3) 0.145(13) Uani 0.5 1 d D U P B 2
C25' C 1.184(3) 1.0512(12) 0.9623(15) 0.069(6) Uani 0.5 1 d . U P A 2
C23 C 1.1998(13) 0.9192(7) 0.6264(9) 0.096(4) Uani 1 1 d D U . . .

loop_
_atom_site_aniso_label
_atom_site_aniso_U_11
_atom_site_aniso_U_22
_atom_site_aniso_U_33
_atom_site_aniso_U_23
_atom_site_aniso_U_13
_atom_site_aniso_U_12
Co1 0.0383(8) 0.0299(7) 0.0645(10) -0.0114(7) 0.0090(7) -0.0053(6)
Co2 0.0259(6) 0.0209(6) 0.0472(8) -0.0008(6) 0.0051(6) 0.0002(5)
Co3 0.0349(7) 0.0275(7) 0.0505(8) -0.0027(6) 0.0026(6) 0.0004(6)
Co4 0.0253(6) 0.0276(6) 0.0437(7) -0.0025(6) 0.0034(6) -0.0029(5)
Co5 0.0273(6) 0.0265(6) 0.0469(8) -0.0032(6) 0.0063(6) -0.0034(5)
Gd1 0.0248(2) 0.0259(2) 0.0552(3) -0.0004(2) 0.0043(2) -0.00046(18)
Gd2 0.0367(3) 0.0281(3) 0.0649(4) 0.0116(2) 0.0061(3) 0.0015(2)
Gd3 0.0356(3) 0.0269(2) 0.0463(3) -0.0009(2) 0.0095(2) -0.0030(2)
Gd4 0.0248(3) 0.0264(3) 0.0724(4) -0.0038(2) 0.0069(2) -0.00095(19)
O1 0.045(3) 0.039(3) 0.069(4) -0.014(3) 0.004(3) -0.006(3)
O2 0.044(3) 0.038(3) 0.066(4) -0.004(3) 0.001(3) -0.002(3)
O3 0.050(3) 0.039(3) 0.083(4) -0.011(3) 0.009(3) 0.001(3)
O4 0.053(3) 0.042(3) 0.085(4) 0.003(3) 0.008(3) 0.002(3)
O5 0.049(3) 0.029(3) 0.053(3) -0.009(3) 0.004(3) 0.004(3)
O6 0.048(3) 0.032(3) 0.055(3) -0.003(3) 0.009(3) -0.001(3)
O7 0.051(3) 0.035(3) 0.070(4) -0.007(3) -0.002(3) 0.003(3)
O8 0.046(3) 0.033(3) 0.082(4) -0.007(3) -0.002(3) 0.001(3)
O9 0.033(3) 0.025(3) 0.061(3) 0.001(3) 0.008(3) -0.001(2)
O10 0.027(2) 0.027(2) 0.053(3) 0.003(2) 0.012(2) -0.002(2)
O11 0.043(3) 0.044(3) 0.064(4) 0.015(3) 0.003(3) -0.002(3)
O12 0.032(3) 0.033(3) 0.054(3) -0.001(3) 0.007(2) 0.000(2)
O13 0.036(3) 0.034(3) 0.058(3) -0.005(3) 0.012(3) -0.008(3)
O14 0.036(3) 0.032(3) 0.053(3) -0.006(3) 0.011(3) -0.007(3)
O15 0.034(3) 0.027(3) 0.070(4) -0.002(3) 0.009(3) 0.002(3)
O16 0.030(3) 0.030(3) 0.053(3) -0.003(2) 0.010(2) -0.002(2)
O17 0.039(3) 0.034(3) 0.051(3) -0.003(3) 0.010(3) -0.001(3)
O18 0.037(3) 0.037(3) 0.055(3) -0.003(3) 0.013(3) -0.003(3)
O19 0.043(3) 0.040(3) 0.052(3) 0.000(3) 0.006(3) -0.005(3)
O20 0.033(3) 0.029(3) 0.047(3) -0.001(2) 0.008(2) -0.003(2)
O21 0.036(3) 0.029(2) 0.058(3) -0.002(2) 0.009(2) -0.003(2)
O22 0.036(3) 0.029(3) 0.063(3) 0.000(2) 0.009(2) 0.002(2)
O23 0.036(3) 0.030(2) 0.059(3) 0.008(2) 0.011(2) 0.000(2)
O24 0.040(3) 0.027(3) 0.065(3) -0.007(2) 0.012(3) 0.000(2)
O25 0.050(3) 0.044(3) 0.070(4) -0.012(3) 0.012(3) -0.005(3)
O26 0.040(3) 0.035(3) 0.071(4) 0.000(3) -0.004(3) 0.002(3)
O27 0.069(4) 0.064(4) 0.098(5) 0.019(4) -0.003(4) 0.006(4)
O28 0.035(3) 0.027(2) 0.049(3) -0.001(2) 0.010(2) 0.000(2)
O29 0.037(3) 0.027(2) 0.056(3) 0.000(2) 0.005(2) 0.000(2)
O30 0.037(3) 0.035(3) 0.064(3) -0.004(2) 0.007(2) 0.001(2)
O31 0.037(3) 0.030(3) 0.063(3) 0.006(2) 0.009(3) -0.005(2)
O32 0.056(3) 0.045(3) 0.062(4) -0.005(3) 0.012(3) -0.005(3)
O33 0.053(4) 0.045(3) 0.056(4) 0.001(3) 0.006(3) -0.004(3)
O34 0.043(3) 0.035(3) 0.077(4) -0.004(3) -0.001(3) 0.001(3)
O35 0.043(3) 0.035(3) 0.063(4) -0.003(3) 0.011(3) -0.001(3)
O36 0.045(3) 0.038(3) 0.069(3) 0.001(3) 0.011(3) 0.001(3)
O37 0.044(3) 0.037(3) 0.069(4) -0.003(3) 0.007(3) -0.001(3)
O38 0.053(3) 0.042(3) 0.085(4) -0.003(3) 0.010(3) -0.004(3)
O39 0.069(4) 0.056(4) 0.076(4) 0.012(3) 0.006(3) -0.008(3)
O40 0.061(4) 0.061(4) 0.081(4) 0.004(4) 0.013(4) -0.012(4)
O41 0.079(7) 0.121(8) 0.079(7) -0.005(6) 0.019(6) -0.037(6)
O42 0.071(4) 0.063(4) 0.066(4) -0.011(4) 0.017(4) -0.006(4)
O43 0.059(4) 0.059(4) 0.065(4) -0.003(3) 0.017(3) -0.012(3)
O44 0.103(8) 0.135(9) 0.075(7) -0.012(7) 0.044(6) -0.029(7)
N1 0.046(6) 0.070(7) 0.070(7) 0.002(6) 0.007(5) -0.016(6)
N2 0.074(8) 0.081(8) 0.064(7) -0.015(6) 0.040(6) -0.009(7)
C1 0.050(6) 0.061(7) 0.072(7) -0.010(6) -0.003(6) -0.009(6)
C2 0.069(9) 0.106(12) 0.093(11) -0.038(10) -0.015(8) -0.008(9)
C3 0.044(6) 0.036(6) 0.108(9) -0.003(6) 0.011(6) -0.002(5)
C4 0.072(9) 0.039(7) 0.159(14) 0.002(9) 0.000(10) -0.007(7)
C5 0.037(5) 0.029(5) 0.062(6) -0.002(5) 0.006(5) -0.002(4)
C6 0.052(7) 0.029(5) 0.076(8) 0.000(5) 0.004(6) 0.003(5)
C7 0.047(6) 0.037(6) 0.100(8) -0.007(6) -0.013(6) 0.003(5)
C8 0.066(9) 0.076(10) 0.121(13) -0.025(9) -0.030(9) -0.002(8)
C9 0.035(5) 0.041(5) 0.054(5) 0.013(5) 0.008(4) 0.001(4)
C10 0.036(5) 0.028(5) 0.090(8) -0.005(5) 0.012(6) 0.000(4)
C11 0.031(5) 0.052(6) 0.060(6) 0.009(5) 0.007(5) 0.009(5)
C12 0.048(6) 0.067(8) 0.068(7) 0.007(7) -0.005(6) 0.000(6)
C13 0.036(5) 0.053(6) 0.053(6) -0.006(5) 0.014(5) -0.001(5)
C14 0.051(7) 0.068(8) 0.069(8) -0.020(7) 0.022(6) -0.009(6)
C15 0.023(4) 0.026(4) 0.060(6) 0.005(4) 0.008(4) 0.000(4)
C16 0.037(5) 0.029(5) 0.093(8) -0.002(6) 0.005(6) 0.004(4)
C17 0.047(6) 0.041(6) 0.061(7) -0.004(5) 0.025(5) -0.008(5)
C18 0.114(11) 0.077(10) 0.087(10) -0.037(8) 0.058(9) -0.033(9)
C19 0.032(5) 0.044(5) 0.047(5) 0.001(5) 0.006(4) -0.013(4)
C20 0.057(6) 0.046(6) 0.063(7) 0.003(5) -0.006(6) -0.020(5)
C21 0.046(6) 0.049(6) 0.054(6) 0.003(5) 0.008(5) -0.008(5)
C22 0.045(6) 0.045(6) 0.089(8) 0.000(6) 0.016(6) 0.011(5)
C24 0.037(6) 0.039(6) 0.086(8) 0.000(6) 0.007(6) -0.003(5)
C25 0.064(12) 0.061(12) 0.083(13) -0.016(11) 0.026(11) -0.005(10)
C26 0.077(11) 0.067(10) 0.123(15) -0.012(10) -0.023(11) 0.005(9)
C27 0.064(12) 0.11(2) 0.20(3) 0.10(2) -0.003(18) 0.012(16)
C28 0.028(5) 0.032(5) 0.063(6) 0.002(5) 0.010(5) -0.001(4)
C29 0.062(7) 0.040(6) 0.060(7) 0.006(5) -0.012(6) -0.001(5)
C30 0.062(7) 0.070(7) 0.078(7) 0.007(6) 0.009(6) -0.004(6)
C31 0.036(5) 0.030(5) 0.085(8) -0.001(5) 0.011(5) -0.010(4)
C32 0.109(14) 0.103(14) 0.085(12) -0.040(11) 0.036(11) -0.038(12)
C33 0.091(12) 0.083(11) 0.066(9) 0.005(9) -0.012(9) -0.028(10)
C34 0.044(7) 0.055(8) 0.078(9) -0.018(7) -0.007(7) 0.007(6)
C35 0.046(6) 0.057(7) 0.065(7) 0.000(6) 0.019(6) 0.008(5)
C36 0.082(9) 0.056(8) 0.067(8) -0.002(7) 0.026(7) -0.019(7)
C37 0.039(6) 0.056(7) 0.072(7) 0.003(6) 0.012(6) 0.003(5)
C38 0.065(9) 0.098(11) 0.081(10) 0.017(9) 0.018(8) 0.000(8)
O45 0.073(6) 0.040(4) 0.082(6) 0.005(4) 0.023(5) 0.008(4)
O46 0.207(19) 0.119(13) 0.123(13) -0.041(11) 0.022(13) -0.016(13)
C39 0.109(15) 0.068(11) 0.105(14) 0.007(10) 0.027(12) -0.010(10)
C40 0.16(2) 0.068(13) 0.16(2) -0.022(14) 0.036(18) -0.055(14)
O47 0.150(10) 0.086(8) 0.115(9) -0.026(7) -0.018(8) -0.006(8)
C41 0.130(17) 0.058(10) 0.124(16) -0.010(11) -0.047(14) 0.011(11)
C27' 0.103(19) 0.106(14) 0.21(3) 0.09(2) 0.00(2) 0.024(18)
C25' 0.073(12) 0.074(13) 0.063(12) -0.017(11) 0.021(11) -0.014(11)
C23 0.066(7) 0.136(10) 0.092(8) 0.046(8) 0.031(7) 0.030(8)

loop_
_atom_type_symbol
_atom_type_description
_atom_type_scat_dispersion_real
_atom_type_scat_dispersion_imag
_atom_type_scat_source
C C 0.0033 0.0016 'International Tables Vol C Tables 4.2.6.8 and 6.1.1.4'
H H 0.0000 0.0000 'International Tables Vol C Tables 4.2.6.8 and 6.1.1.4'
N N 0.0061 0.0033 'International Tables Vol C Tables 4.2.6.8 and 6.1.1.4'
O O 0.0106 0.0060 'International Tables Vol C Tables 4.2.6.8 and 6.1.1.4'
Co Co 0.3494 0.9721 'International Tables Vol C Tables 4.2.6.8 and 6.1.1.4'
Gd Gd -0.1653 3.9035 'International Tables Vol C Tables 4.2.6.8 and 6.1.1.4'

loop_
_geom_angle_atom_site_label_1
_geom_angle_atom_site_label_2
_geom_angle_atom_site_label_3
_geom_angle
Gd2 Co1 Gd1 70.27(4)
O1 Co1 Gd1 85.5(2)
O1 Co1 Gd2 138.0(3)
O1 Co1 O21 93.1(3)
O1 Co1 O22 176.4(3)
O1 Co1 O24 94.9(3)
O1 Co1 O25 92.5(4)
O3 Co1 Gd1 138.3(3)
O3 Co1 Gd2 85.7(3)
O3 Co1 O1 91.0(4)
O3 Co1 O21 175.9(4)
O3 Co1 O22 92.6(3)
O3 Co1 O24 95.5(3)
O3 Co1 O25 92.6(4)
O21 Co1 Gd1 42.3(2)
O21 Co1 Gd2 91.3(2)
O21 Co1 O22 83.3(3)
O21 Co1 O24 84.2(3)
O21 Co1 O25 87.2(3)
O22 Co1 Gd1 91.5(2)
O22 Co1 Gd2 42.1(2)
O22 Co1 O24 84.4(3)
O22 Co1 O25 87.7(3)
O24 Co1 Gd1 43.76(19)
O24 Co1 Gd2 44.1(2)
O25 Co1 Gd1 129.0(2)
O25 Co1 Gd2 129.5(3)
O25 Co1 O24 168.9(3)
Gd2 Co2 Gd1 70.63(3)
O10 Co2 Gd1 87.30(18)
O10 Co2 Gd2 134.3(2)
O10 Co2 O12 80.5(3)
O10 Co2 O23 92.1(3)
O12 Co2 Gd1 133.9(2)
O12 Co2 Gd2 86.8(2)
O12 Co2 O23 92.2(3)
O13 Co2 Gd1 131.6(2)
O13 Co2 Gd2 130.2(2)
O13 Co2 O10 94.5(3)
O13 Co2 O12 93.8(3)
O13 Co2 O23 171.7(3)
O21 Co2 Gd1 42.7(2)
O21 Co2 Gd2 91.7(2)
O21 Co2 O10 98.4(3)
O21 Co2 O12 176.5(3)
O21 Co2 O13 89.6(3)
O21 Co2 O22 83.9(3)
O21 Co2 O23 84.5(3)
O22 Co2 Gd1 92.4(2)
O22 Co2 Gd2 42.3(2)
O22 Co2 O10 176.2(3)
O22 Co2 O12 97.0(3)
O22 Co2 O13 88.5(3)
O22 Co2 O23 85.1(3)
O23 Co2 Gd1 43.7(2)
O23 Co2 Gd2 44.48(19)
Gd3 Co3 Gd4 70.56(4)
O5 Co3 Gd3 84.7(2)
O5 Co3 Gd4 137.2(2)
O5 Co3 O7 92.2(3)
O5 Co3 O28 93.8(3)
O5 Co3 O29 175.2(3)
O5 Co3 O31 93.3(3)
O5 Co3 O32 93.5(3)
O7 Co3 Gd3 138.7(3)
O7 Co3 Gd4 85.0(2)
O7 Co3 O28 173.9(3)
O7 Co3 O29 92.5(3)
O7 Co3 O31 95.3(3)
O7 Co3 O32 94.0(4)
O28 Co3 Gd3 42.6(2)
O28 Co3 Gd4 90.85(19)
O28 Co3 O31 84.8(3)
O28 Co3 O32 85.3(3)
O29 Co3 Gd3 91.2(2)
O29 Co3 Gd4 42.6(2)
O29 Co3 O28 81.5(3)
O29 Co3 O31 85.4(3)
O29 Co3 O32 87.0(3)
O31 Co3 Gd3 44.1(2)
O31 Co3 Gd4 44.8(2)
O32 Co3 Gd3 127.3(2)
O32 Co3 Gd4 129.3(2)
O32 Co3 O31 168.3(3)
Gd3 Co4 Gd4 71.19(3)
O16 Co4 Gd3 135.2(2)
O16 Co4 Gd4 87.70(18)
O16 Co4 O20 80.7(3)
O16 Co4 O30 92.9(3)
O17 Co4 Gd3 130.7(2)
O17 Co4 Gd4 132.1(2)
O17 Co4 O16 92.9(3)
O17 Co4 O20 93.1(3)
O17 Co4 O30 173.0(3)
O20 Co4 Gd3 86.38(19)
O20 Co4 Gd4 133.94(19)
O20 Co4 O30 91.8(3)
O28 Co4 Gd3 42.7(2)
O28 Co4 Gd4 92.7(2)
O28 Co4 O16 177.3(3)
O28 Co4 O17 88.8(3)
O28 Co4 O20 97.2(3)
O28 Co4 O29 83.5(3)
O28 Co4 O30 85.5(3)
O29 Co4 Gd3 92.3(2)
O29 Co4 Gd4 43.3(2)
O29 Co4 O16 98.6(3)
O29 Co4 O17 89.6(3)
O29 Co4 O20 177.2(3)
O29 Co4 O30 85.6(3)
O30 Co4 Gd3 44.6(2)
O30 Co4 Gd4 44.2(2)
O12 Co5 O10 78.4(3)
O12 Co5 O16 102.9(3)
O14 Co5 O10 93.2(3)
O14 Co5 O12 89.4(3)
O14 Co5 O16 87.6(3)
O14 Co5 O18 177.5(3)
O14 Co5 O20 89.4(3)
O16 Co5 O10 178.4(3)
O18 Co5 O10 89.0(3)
O18 Co5 O12 90.1(3)
O18 Co5 O16 90.2(3)
O18 Co5 O20 91.1(3)
O20 Co5 O10 99.7(3)
O20 Co5 O12 177.7(3)
O20 Co5 O16 79.0(3)
Co1 Gd1 Gd2 54.52(3)
Co2 Gd1 Co1 54.34(4)
Co2 Gd1 Gd2 54.43(3)
O2 Gd1 Co1 64.5(2)
O2 Gd1 Co2 112.9(2)
O2 Gd1 Gd2 108.8(2)
O2 Gd1 O9 124.4(3)
O2 Gd1 O23 138.7(3)
O2 Gd1 O24 75.2(3)
O2 Gd1 O26 71.0(3)
O2 Gd1 O35 134.8(3)
O2 Gd1 O36 99.4(3)
O2 Gd1 C35 120.6(4)
O9 Gd1 Co1 110.61(17)
O9 Gd1 Co2 63.58(16)
O9 Gd1 Gd2 109.41(17)
O9 Gd1 O35 72.9(3)
O9 Gd1 O36 125.1(3)
O9 Gd1 C35 99.0(3)
O21 Gd1 Co1 36.76(18)
O21 Gd1 Co2 36.99(19)
O21 Gd1 Gd2 75.18(19)
O21 Gd1 O2 77.5(3)
O21 Gd1 O9 75.1(2)
O21 Gd1 O23 74.6(3)
O21 Gd1 O24 74.5(3)
O21 Gd1 O26 110.5(3)
O21 Gd1 O35 144.3(3)
O21 Gd1 O36 153.3(3)
O21 Gd1 C35 159.5(3)
O23 Gd1 Co1 74.91(19)
O23 Gd1 Co2 39.13(18)
O23 Gd1 Gd2 34.48(17)
O23 Gd1 O9 76.2(2)
O23 Gd1 O24 68.5(3)
O23 Gd1 O26 148.0(3)
O23 Gd1 O35 82.8(3)
O23 Gd1 O36 92.5(3)
O23 Gd1 C35 85.0(3)
O24 Gd1 Co1 39.31(19)
O24 Gd1 Co2 74.84(18)
O24 Gd1 Gd2 34.4(2)
O24 Gd1 O9 138.2(2)
O24 Gd1 O26 143.4(3)
O24 Gd1 O35 122.1(3)
O24 Gd1 O36 79.1(3)
O24 Gd1 C35 99.5(3)
O26 Gd1 Co1 128.7(2)
O26 Gd1 Co2 131.6(2)
O26 Gd1 Gd2 173.8(2)
O26 Gd1 O9 75.0(3)
O26 Gd1 O35 75.8(3)
O26 Gd1 O36 92.9(3)
O26 Gd1 C35 86.2(3)
O35 Gd1 Co1 155.5(2)
O35 Gd1 Co2 112.07(19)
O35 Gd1 Gd2 101.1(2)
O35 Gd1 O36 52.3(3)
O35 Gd1 C35 26.4(3)
O36 Gd1 Co1 117.84(19)
O36 Gd1 Co2 130.9(2)
O36 Gd1 Gd2 81.06(19)
O36 Gd1 C35 26.1(3)
C35 Gd1 Co1 138.4(3)
C35 Gd1 Co2 122.7(3)
C35 Gd1 Gd2 88.8(3)
Co1 Gd2 Gd1 55.21(3)
Co2 Gd2 Co1 54.78(4)
Co2 Gd2 Gd1 54.94(3)
O4 Gd2 Co1 65.0(2)
O4 Gd2 Co2 112.9(2)
O4 Gd2 Gd1 110.5(2)
O4 Gd2 O27 73.0(4)
O4 Gd2 O39 130.5(3)
O4 Gd2 O40 79.8(3)
O4 Gd2 N1 105.3(3)
O11 Gd2 Co1 113.8(2)
O11 Gd2 Co2 64.6(2)
O11 Gd2 Gd1 108.21(19)
O11 Gd2 O4 126.8(3)
O11 Gd2 O27 70.8(3)
O11 Gd2 O39 84.4(3)
O11 Gd2 O40 127.5(3)
O11 Gd2 N1 106.4(3)
O22 Gd2 Co1 37.7(2)
O22 Gd2 Co2 37.44(18)
O22 Gd2 Gd1 76.65(19)
O22 Gd2 O4 77.0(3)
O22 Gd2 O11 78.0(3)
O22 Gd2 O23 75.5(3)
O22 Gd2 O24 76.0(3)
O22 Gd2 O27 107.1(3)
O22 Gd2 O39 152.4(3)
O22 Gd2 O40 153.2(3)
O22 Gd2 N1 171.3(3)
O23 Gd2 Co1 75.3(2)
O23 Gd2 Co2 39.54(18)
O23 Gd2 Gd1 34.26(19)
O23 Gd2 O4 139.8(3)
O23 Gd2 O11 74.6(3)
O23 Gd2 O27 143.6(3)
O23 Gd2 O39 79.4(3)
O23 Gd2 O40 116.1(3)
O23 Gd2 N1 98.2(3)
O24 Gd2 Co1 39.78(19)
O24 Gd2 Co2 75.39(19)
O24 Gd2 Gd1 34.57(17)
O24 Gd2 O4 76.9(3)
O24 Gd2 O11 138.9(3)
O24 Gd2 O23 68.4(3)
O24 Gd2 O27 148.0(3)
O24 Gd2 O39 105.3(3)
O24 Gd2 O40 85.9(3)
O24 Gd2 N1 96.3(3)
O27 Gd2 Co1 129.3(3)
O27 Gd2 Co2 126.8(3)
O27 Gd2 Gd1 175.5(3)
O27 Gd2 O39 86.5(4)
O27 Gd2 O40 78.3(4)
O27 Gd2 N1 81.5(4)
O39 Gd2 Co1 143.0(2)
O39 Gd2 Co2 115.4(2)
O39 Gd2 Gd1 89.1(2)
O39 Gd2 O40 51.7(3)
O39 Gd2 N1 25.8(3)
O40 Gd2 Co1 118.7(3)
O40 Gd2 Co2 153.6(2)
O40 Gd2 Gd1 99.4(2)
O40 Gd2 N1 25.9(3)
N1 Gd2 Co1 135.4(2)
N1 Gd2 Co2 137.4(3)
N1 Gd2 Gd1 94.8(2)
Co3 Gd3 Gd4 55.09(3)
Co4 Gd3 Co3 55.06(4)
Co4 Gd3 Gd4 54.47(3)
O6 Gd3 Co3 65.9(2)
O6 Gd3 Co4 114.3(2)
O6 Gd3 Gd4 111.2(2)
O6 Gd3 O19 126.5(3)
O6 Gd3 O30 141.1(3)
O6 Gd3 O31 76.6(3)
O6 Gd3 O33 71.3(3)
O6 Gd3 O42 131.0(3)
O6 Gd3 O43 84.5(3)
O6 Gd3 N2 107.8(3)
O19 Gd3 Co3 113.82(19)
O19 Gd3 Co4 64.72(19)
O19 Gd3 Gd4 108.40(19)
O19 Gd3 O33 73.3(3)
O19 Gd3 O42 78.6(3)
O19 Gd3 O43 127.1(3)
O19 Gd3 N2 103.4(3)
O28 Gd3 Co3 37.66(18)
O28 Gd3 Co4 36.84(17)
O28 Gd3 Gd4 75.57(17)
O28 Gd3 O6 78.9(3)
O28 Gd3 O19 77.7(3)
O28 Gd3 O30 75.1(3)
O28 Gd3 O31 75.4(3)
O28 Gd3 O33 110.6(3)
O28 Gd3 O42 149.7(3)
O28 Gd3 O43 155.2(3)
O28 Gd3 N2 169.7(3)
O30 Gd3 Co3 75.8(2)
O30 Gd3 Co4 39.74(19)
O30 Gd3 Gd4 34.11(18)
O30 Gd3 O19 75.1(3)
O30 Gd3 O33 145.6(3)
O30 Gd3 O42 80.8(3)
O30 Gd3 O43 108.5(3)
O30 Gd3 N2 95.2(3)
O31 Gd3 Co3 39.41(19)
O31 Gd3 Co4 75.70(18)
O31 Gd3 Gd4 35.38(18)
O31 Gd3 O19 139.6(3)
O31 Gd3 O30 69.2(3)
O31 Gd3 O33 145.1(3)
O31 Gd3 O42 112.7(3)
O31 Gd3 O43 83.0(3)
O31 Gd3 N2 98.2(3)
O33 Gd3 Co3 130.1(2)
O33 Gd3 Co4 130.4(2)
O33 Gd3 Gd4 173.8(2)
O33 Gd3 O42 79.9(3)
O33 Gd3 O43 80.6(3)
O33 Gd3 N2 79.2(3)
O42 Gd3 Co3 149.0(2)
O42 Gd3 Co4 114.6(2)
O42 Gd3 Gd4 94.4(2)
O42 Gd3 O43 51.6(3)
O42 Gd3 N2 26.2(3)
O43 Gd3 Co3 118.2(2)
O43 Gd3 Co4 146.7(2)
O43 Gd3 Gd4 93.8(2)
O43 Gd3 N2 25.4(3)
N2 Gd3 Co3 137.3(3)
N2 Gd3 Co4 134.3(3)
N2 Gd3 Gd4 94.5(3)
Co3 Gd4 Gd3 54.35(3)
Co4 Gd4 Co3 54.74(4)
Co4 Gd4 Gd3 54.33(3)
O8 Gd4 Co3 65.0(2)
O8 Gd4 Co4 113.4(2)
O8 Gd4 Gd3 109.4(2)
O8 Gd4 O15 124.6(3)
O8 Gd4 O29 78.0(3)
O8 Gd4 O30 139.5(3)
O8 Gd4 O31 75.8(3)
O8 Gd4 O34 71.6(3)
O8 Gd4 O37 133.0(3)
O8 Gd4 O38 96.5(3)
O8 Gd4 C37 117.4(4)
O15 Gd4 Co3 111.25(18)
O15 Gd4 Co4 63.50(17)
O15 Gd4 Gd3 109.04(18)
O15 Gd4 O31 138.2(2)
O15 Gd4 O34 73.9(3)
O15 Gd4 O37 74.4(3)
O15 Gd4 O38 127.0(3)
O15 Gd4 C37 100.2(3)
O29 Gd4 Co3 37.19(17)
O29 Gd4 Co4 36.84(19)
O29 Gd4 Gd3 74.94(18)
O29 Gd4 O15 75.3(2)
O29 Gd4 O30 74.9(3)
O29 Gd4 O31 74.6(3)
O29 Gd4 O34 110.5(3)
O29 Gd4 O37 146.0(3)
O29 Gd4 O38 152.7(3)
O29 Gd4 C37 162.2(3)
O30 Gd4 Co3 75.28(18)
O30 Gd4 Co4 39.6(2)
O30 Gd4 Gd3 34.27(18)
O30 Gd4 O15 76.1(3)
O30 Gd4 O31 68.5(3)
O30 Gd4 O34 146.7(3)
O30 Gd4 O37 83.2(3)
O30 Gd4 O38 94.1(3)
O30 Gd4 C37 87.3(3)
O31 Gd4 Co3 39.02(19)
O31 Gd4 Co4 75.00(17)
O31 Gd4 Gd3 34.51(19)
O31 Gd4 O34 144.8(3)
O31 Gd4 O37 120.9(3)
O31 Gd4 O38 78.2(3)
O31 Gd4 C37 99.6(3)
O34 Gd4 Co3 129.5(2)
O34 Gd4 Co4 130.6(2)
O34 Gd4 Gd3 174.5(2)
O34 Gd4 O37 75.1(3)
O34 Gd4 O38 92.5(3)
O34 Gd4 C37 84.1(3)
O37 Gd4 Co3 155.2(2)
O37 Gd4 Co4 113.5(2)
O37 Gd4 Gd3 100.9(2)
O37 Gd4 O38 52.6(3)
O37 Gd4 C37 25.9(3)
O38 Gd4 Co3 116.3(2)
O38 Gd4 Co4 132.6(2)
O38 Gd4 Gd3 82.0(2)
O38 Gd4 C37 26.8(3)
C37 Gd4 Co3 138.6(3)
C37 Gd4 Co4 125.7(3)
C37 Gd4 Gd3 90.7(3)
C1 O1 Co1 124.5(8)
C1 O2 Gd1 141.4(8)
C3 O3 Co1 125.7(9)
C3 O4 Gd2 138.4(9)
C5 O5 Co3 125.4(7)
C5 O6 Gd3 138.7(7)
C7 O7 Co3 125.4(9)
C7 O8 Gd4 140.0(8)
C9 O9 Gd1 140.7(7)
Co2 O10 Co5 95.3(3)
C9 O10 Co2 122.2(7)
C9 O10 Co5 137.7(7)
C11 O11 Gd2 142.3(8)
Co2 O12 Co5 94.9(3)
C11 O12 Co2 122.2(7)
C11 O12 Co5 135.1(8)
C13 O13 Co2 125.8(7)
C13 O14 Co5 134.3(7)
C15 O15 Gd4 141.5(7)
Co4 O16 Co5 95.5(3)
C15 O16 Co4 121.0(6)
C15 O16 Co5 136.9(7)
C17 O17 Co4 126.7(7)
C17 O18 Co5 132.2(7)
C19 O19 Gd3 141.8(8)
Co4 O20 Co5 95.4(3)
C19 O20 Co4 121.7(6)
C19 O20 Co5 135.7(7)
Co1 O21 Gd1 101.0(3)
Co2 O21 Co1 96.8(3)
Co2 O21 Gd1 100.3(3)
C21 O21 Co1 120.5(7)
C21 O21 Co2 119.3(6)
C21 O21 Gd1 115.1(6)
Co1 O22 Gd2 100.1(3)
Co2 O22 Co1 95.9(3)
Co2 O22 Gd2 100.3(3)
C22 O22 Co1 120.5(8)
C22 O22 Co2 119.4(7)
C22 O22 Gd2 116.6(8)
Co2 O23 Gd1 97.2(3)
Co2 O23 Gd2 96.0(3)
Gd1 O23 Gd2 111.3(3)
C23 O23 Co2 109.5(6)
C23 O23 Gd1 118.8(6)
C23 O23 Gd2 118.9(6)
Co1 O24 Gd1 96.9(3)
Co1 O24 Gd2 96.2(3)
Gd2 O24 Gd1 111.0(3)
C24 O24 Co1 114.4(7)
C24 O24 Gd1 116.6(6)
C24 O24 Gd2 117.9(7)
C25 O25 Co1 130.2(14)
C25' O25 Co1 134.0(14)
C26 O26 Gd1 136.8(9)
C27 O27 Gd2 133.7(17)
C27' O27 Gd2 133(2)
Co3 O28 Gd3 99.7(3)
Co4 O28 Co3 97.5(3)
Co4 O28 Gd3 100.5(3)
C28 O28 Co3 121.5(6)
C28 O28 Co4 120.6(6)
C28 O28 Gd3 113.1(6)
Co3 O29 Gd4 100.2(3)
Co4 O29 Co3 97.5(3)
Co4 O29 Gd4 99.9(3)
C29 O29 Co3 121.6(7)
C29 O29 Co4 120.1(7)
C29 O29 Gd4 113.6(7)
Co4 O30 Gd3 95.6(3)
Co4 O30 Gd4 96.1(3)
Gd4 O30 Gd3 111.6(3)
C30 O30 Co4 116.4(7)
C30 O30 Gd3 115.6(8)
C30 O30 Gd4 117.8(7)
Co3 O31 Gd3 96.5(3)
Co3 O31 Gd4 96.2(3)
Gd3 O31 Gd4 110.1(3)
C31 O31 Co3 114.3(7)
C31 O31 Gd3 118.6(7)
C31 O31 Gd4 117.1(6)
C32 O32 Co3 136.7(9)
C33 O33 Gd3 131.3(10)
C34 O34 Gd4 134.5(7)
C35 O35 Gd1 94.6(7)
C35 O36 Gd1 92.7(7)
C37 O37 Gd4 96.2(8)
C37 O38 Gd4 92.8(8)
N1 O39 Gd2 96.5(8)
N1 O40 Gd2 96.0(7)
N2 O42 Gd3 95.6(7)
N2 O43 Gd3 96.1(7)
O39 N1 Gd2 57.7(7)
O39 N1 O40 115.8(11)
O40 N1 Gd2 58.0(6)
O41 N1 Gd2 176.3(11)
O41 N1 O39 122.9(13)
O41 N1 O40 121.2(12)
O42 N2 Gd3 58.2(6)
O43 N2 Gd3 58.4(6)
O43 N2 O42 116.6(10)
O44 N2 Gd3 175.7(11)
O44 N2 O42 117.5(13)
O44 N2 O43 125.9(13)
O1 C1 C2 117.1(14)
O2 C1 O1 123.6(12)
O2 C1 C2 119.3(14)
O3 C3 O4 124.8(12)
O3 C3 C4 117.1(16)
O4 C3 C4 117.9(16)
O5 C5 O6 124.5(10)
O5 C5 C6 117.5(11)
O6 C5 C6 118.0(11)
O7 C7 O8 123.8(13)
O7 C7 C8 118.7(14)
O8 C7 C8 117.4(13)
O9 C9 O10 123.3(11)
O9 C9 C10 118.8(10)
O10 C9 C10 117.9(10)
O11 C11 O12 121.9(12)
O11 C11 C12 118.6(12)
O12 C11 C12 119.4(11)
O13 C13 C14 116.1(11)
O14 C13 O13 124.3(10)
O14 C13 C14 119.6(10)
O15 C15 O16 123.6(9)
O15 C15 C16 117.8(9)
O16 C15 C16 118.6(9)
O17 C17 O18 126.7(10)
O17 C17 C18 116.7(11)
O18 C17 C18 116.6(10)
O19 C19 O20 123.6(10)
O19 C19 C20 118.7(11)
O20 C19 C20 117.6(10)
O35 C35 Gd1 59.0(6)
O35 C35 C36 118.9(12)
O36 C35 Gd1 61.2(6)
O36 C35 O35 119.5(12)
O36 C35 C36 121.7(12)
C36 C35 Gd1 171.9(10)
O37 C37 Gd4 57.9(7)
O37 C37 O38 118.2(12)
O37 C37 C38 121.0(13)
O38 C37 Gd4 60.4(7)
O38 C37 C38 120.8(13)
C38 C37 Gd4 175.1(10)

loop_
_geom_bond_atom_site_label_1
_geom_bond_atom_site_label_2
_geom_bond_distance
Co1 Gd1 3.4042(17)
Co1 Gd2 3.376(2)
Co1 O1 2.046(9)
Co1 O3 2.033(9)
Co1 O21 2.075(7)
Co1 O22 2.098(8)
Co1 O24 2.172(8)
Co1 O25 2.164(9)
Co2 Gd1 3.3854(15)
Co2 Gd2 3.3642(15)
Co2 O10 2.087(7)
Co2 O12 2.113(8)
Co2 O13 2.079(8)
Co2 O21 2.071(8)
Co2 O22 2.078(7)
Co2 O23 2.153(8)
Co3 Gd3 3.3830(19)
Co3 Gd4 3.4139(16)
Co3 O5 2.047(7)
Co3 O7 2.071(9)
Co3 O28 2.097(7)
Co3 O29 2.097(7)
Co3 O31 2.162(8)
Co3 O32 2.151(9)
Co4 Gd3 3.3692(15)
Co4 Gd4 3.3750(15)
Co4 O16 2.096(7)
Co4 O17 2.071(8)
Co4 O20 2.113(7)
Co4 O28 2.054(7)
Co4 O29 2.054(8)
Co4 O30 2.165(8)
Co5 O10 2.152(7)
Co5 O12 2.142(7)
Co5 O14 2.020(7)
Co5 O16 2.150(7)
Co5 O18 2.032(8)
Co5 O20 2.135(7)
Gd1 Gd2 3.9018(12)
Gd1 O2 2.357(8)
Gd1 O9 2.414(7)
Gd1 O21 2.333(7)
Gd1 O23 2.357(8)
Gd1 O24 2.372(7)
Gd1 O26 2.413(8)
Gd1 O35 2.458(8)
Gd1 O36 2.507(8)
Gd1 C35 2.858(13)
Gd2 O4 2.399(9)
Gd2 O11 2.383(8)
Gd2 O22 2.301(8)
Gd2 O23 2.370(7)
Gd2 O24 2.361(8)
Gd2 O27 2.434(10)
Gd2 O39 2.463(11)
Gd2 O40 2.470(10)
Gd2 N1 2.895(12)
Gd3 Gd4 3.9257(12)
Gd3 O6 2.346(8)
Gd3 O19 2.398(8)
Gd3 O28 2.324(7)
Gd3 O30 2.378(8)
Gd3 O31 2.369(8)
Gd3 O33 2.416(9)
Gd3 O42 2.465(9)
Gd3 O43 2.474(9)
Gd3 N2 2.887(11)
Gd4 O8 2.345(9)
Gd4 O15 2.398(7)
Gd4 O29 2.348(8)
Gd4 O30 2.368(8)
Gd4 O31 2.420(7)
Gd4 O34 2.433(8)
Gd4 O37 2.432(8)
Gd4 O38 2.483(10)
Gd4 C37 2.853(14)
O1 C1 1.278(16)
O2 C1 1.262(16)
O3 C3 1.240(18)
O4 C3 1.262(18)
O5 C5 1.258(14)
O6 C5 1.274(14)
O7 C7 1.235(15)
O8 C7 1.311(17)
O9 C9 1.257(13)
O10 C9 1.268(12)
O11 C11 1.267(14)
O12 C11 1.278(14)
O13 C13 1.279(13)
O14 C13 1.241(14)
O15 C15 1.258(12)
O16 C15 1.268(11)
O17 C17 1.244(13)
O18 C17 1.252(14)
O19 C19 1.215(13)
O20 C19 1.295(13)
O21 C21 1.440(14)
O22 C22 1.435(13)
O23 C23 1.93(2)
O24 C24 1.430(13)
O25 C25 1.38(3)
O25 C25' 1.39(3)
O26 C26 1.444(18)
O27 C27 1.362(18)
O27 C27' 1.348(19)
O28 C28 1.421(12)
O29 C29 1.428(14)
O30 C30 1.491(9)
O31 C31 1.447(12)
O32 C32 1.392(17)
O33 C33 1.386(16)
O34 C34 1.407(15)
O35 C35 1.275(15)
O36 C35 1.259(15)
O37 C37 1.253(15)
O38 C37 1.287(16)
O39 N1 1.268(14)
O40 N1 1.272(15)
O41 N1 1.248(15)
O42 N2 1.281(15)
O43 N2 1.246(14)
O44 N2 1.225(14)
C1 C2 1.49(2)
C3 C4 1.500(18)
C5 C6 1.495(15)
C7 C8 1.51(2)
C9 C10 1.499(15)
C11 C12 1.469(18)
C13 C14 1.500(16)
C15 C16 1.512(14)
C17 C18 1.506(17)
C19 C20 1.518(16)
C35 C36 1.497(18)
C37 C38 1.48(2)
O45 C39 1.370(9)
O46 C40 1.351(10)
O47 C41 1.349(9)
